data_4060009
loop_
_publ_author_name
'Tomotaka Okino'
'Yasutaka Hoashi'
'Tomihiro Furukawa'
'Xuenong Xu'
'Yoshiji Takemoto'

_publ_section_title
;
Enantio- and Diastereoselective Michael Reaction of 1,3-Dicarbonyl
Compounds to Nitroolefins Catalyzed by a Bifunctional Thiourea
;
_journal_name_full 'Journal of the American Chemical Society'
_journal_page_first 119
_journal_page_last 125
_journal_paper_doi 10.1021/ja044370p
_journal_volume 127
_journal_year 2005
_chemical_formula_moiety 'C20 H19 N O5'
_chemical_formula_sum 'C20 H19 N O5'
_chemical_formula_weight 353.37
_space_group_IT_number 4
_symmetry_cell_setting monoclinic
_symmetry_space_group_name_Hall 'P 2yb'
_symmetry_space_group_name_H-M 'P 1 21 1'
_cell_angle_alpha 90
_cell_angle_beta 90.02(2)
_cell_angle_gamma 90
_cell_formula_units_Z 8
_cell_length_a 11.367(6)
_cell_length_b 11.559(4)
_cell_length_c 26.73(1)
_cell_measurement_reflns_used 34280
_cell_measurement_temperature 296.1
_cell_measurement_theta_max 27.5
_cell_measurement_theta_min 3.0
_cell_volume 3511(2)
_diffrn_detector_area_resol_mean 10.00
_diffrn_measured_fraction_theta_full 0.9977
_diffrn_measured_fraction_theta_max 0.9977
_diffrn_measurement_device_type 'Rigaku RAXIS-RAPID'
_diffrn_measurement_method \w
_diffrn_radiation_type 'Mo K\a'
_diffrn_radiation_wavelength 0.7107
_diffrn_reflns_av_R_equivalents 0.014
_diffrn_reflns_limit_h_max 14
_diffrn_reflns_limit_h_min -14
_diffrn_reflns_limit_k_max 14
_diffrn_reflns_limit_k_min -15
_diffrn_reflns_limit_l_max 34
_diffrn_reflns_limit_l_min -34
_diffrn_reflns_number 34363
_diffrn_reflns_theta_full 27.48
_diffrn_reflns_theta_max 27.48
_exptl_absorpt_coefficient_mu 0.096
_exptl_absorpt_correction_type none
_exptl_crystal_colour unknown
_exptl_crystal_density_diffrn 1.337
_exptl_crystal_density_meas ?
_exptl_crystal_density_method 'not measured'
_exptl_crystal_description unknown
_exptl_crystal_F_000 1488.00
_exptl_crystal_size_max 0.20
_exptl_crystal_size_mid 0.20
_exptl_crystal_size_min 0.20
_refine_diff_density_max 1.98
_refine_diff_density_min -1.34
_refine_ls_abs_structure_details ?
_refine_ls_abs_structure_Flack ?
_refine_ls_extinction_coef ?
_refine_ls_extinction_method none
_refine_ls_goodness_of_fit_ref 0.823
_refine_ls_hydrogen_treatment refall
_refine_ls_number_parameters 1013
_refine_ls_number_reflns 32383
_refine_ls_R_factor_gt 0.0520
_refine_ls_shift/su_max 0.0080
_refine_ls_structure_factor_coef F
_refine_ls_weighting_details 'w = 1/[0.0135Fo^2^ + 1.0000\s(Fo^2^)]'
_refine_ls_weighting_scheme calc
_refine_ls_wR_factor_ref 0.0990
_reflns_number_gt 32383
_reflns_number_total 34345
_reflns_threshold_expression F^2^>2.0\s(F^2^)
_cod_original_sg_symbol_H-M 'P 21'
_cod_database_code 4060009

loop_
_symmetry_equiv_pos_site_id
_symmetry_equiv_pos_as_xyz
1 +X,+Y,+Z
2 -X,1/2+Y,-Z

loop_
_atom_site_label
_atom_site_type_symbol
_atom_site_fract_x
_atom_site_fract_y
_atom_site_fract_z
_atom_site_U_iso_or_equiv
_atom_site_adp_type
_atom_site_occupancy
_atom_site_symmetry_multiplicity
_atom_site_calc_flag
_atom_site_refinement_flags
_atom_site_disorder_assembly
_atom_site_disorder_group
O(1) O 0.5343(1) -0.1646(1) -0.61165(5) 0.0176(3) Uani 1.00 1 d . . .
O(2) O 1.0260(1) -0.7492(1) -0.77034(5) 0.0197(3) Uani 1.00 1 d . . .
O(3) O 0.8115(1) -0.1386(1) -0.62776(5) 0.0219(3) Uani 1.00 1 d . . .
O(4) O 1.3043(1) -1.0391(1) -0.86250(5) 0.0215(3) Uani 1.00 1 d . . .
O(5) O 1.0207(1) -1.0005(1) -0.88231(5) 0.0172(3) Uani 1.00 1 d . . .
O(6) O 0.9152(1) -0.1951(1) -0.56021(5) 0.0259(3) Uani 1.00 1 d . . .
O(7) O 1.0830(1) -0.6382(1) -0.87348(5) 0.0272(3) Uani 1.00 1 d . . .
O(8) O 0.5493(1) -0.5169(1) -0.61366(6) 0.0264(3) Uani 1.00 1 d . . .
O(9) O 0.5837(1) -0.4029(1) -0.72408(5) 0.0207(3) Uani 1.00 1 d . . .
O(10) O 0.9502(1) -0.7768(1) -0.65254(5) 0.0276(3) Uani 1.00 1 d . . .
O(11) O 0.4184(1) -0.3816(1) -0.81485(5) 0.0235(3) Uani 1.00 1 d . . .
O(12) O 1.2359(1) -0.6323(1) -0.82465(6) 0.0328(4) Uani 1.00 1 d . . .
O(13) O 0.8776(1) -0.3601(1) -0.71817(7) 0.0382(4) Uani 1.00 1 d . . .
O(14) O 1.0829(1) -0.6927(1) -0.60281(5) 0.0340(4) Uani 1.00 1 d . . .
O(15) O 0.7176(1) -0.5649(1) -0.64492(6) 0.0329(4) Uani 1.00 1 d . . .
O(16) O 0.4536(2) -0.8178(1) -0.7627(1) 0.0732(7) Uani 1.00 1 d . . .
O(17) O 0.6089(3) -0.7639(2) -0.72205(7) 0.0713(8) Uani 1.00 1 d . . .
O(18) O 0.4874(1) -0.4703(1) -0.88353(6) 0.0361(4) Uani 1.00 1 d . . .
O(19) O 1.0070(2) -0.4012(1) -0.77407(6) 0.0389(4) Uani 1.00 1 d . . .
O(20) O 1.4074(1) -0.9834(1) -0.92981(6) 0.0281(3) Uani 1.00 1 d . . .
N(1) N 1.1707(1) -0.6815(1) -0.85460(6) 0.0218(4) Uani 1.00 1 d . . .
N(2) N 0.5247(3) -0.7454(2) -0.74963(9) 0.0452(6) Uani 1.00 1 d . . .
N(3) N 0.9488(1) -0.4258(1) -0.73626(6) 0.0261(4) Uani 1.00 1 d . . .
N(4) N 0.6511(1) -0.4943(1) -0.62634(6) 0.0207(4) Uani 1.00 1 d . . .
C(1) C 1.1681(1) -0.8346(1) -0.92125(6) 0.0132(3) Uani 1.00 1 d . . .
C(2) C 0.7014(1) -0.1702(1) -0.50214(6) 0.0175(4) Uani 1.00 1 d . . .
C(13) C 0.6099(1) -0.3687(1) -0.76553(6) 0.0130(3) Uani 1.00 1 d . . .
C(16) C 0.6442(1) -0.2458(2) -0.77379(6) 0.0174(4) Uani 1.00 1 d . . .
C(17) C 0.6691(1) -0.3332(1) -0.56534(6) 0.0137(3) Uani 1.00 1 d . . .
C(18) C 1.2263(1) -0.7521(1) -0.95833(6) 0.0160(4) Uani 1.00 1 d . . .
C(20) C 1.0823(1) -0.7819(1) -0.73356(6) 0.0147(4) Uani 1.00 1 d . . .
C(26) C 1.1615(1) -0.4800(1) -0.67790(6) 0.0153(4) Uani 1.00 1 d . . .
C(27) C 0.7259(1) -0.4149(1) -0.52758(6) 0.0143(3) Uani 1.00 1 d . . .
C(29) C 0.6142(1) -0.4527(1) -0.81050(6) 0.0135(3) Uani 1.00 1 d . . .
C(30) C 0.6146(1) 0.0002(1) -0.57204(6) 0.0125(3) Uani 1.00 1 d . . .
C(31) C 1.1962(2) -0.9955(1) -0.98781(6) 0.0197(4) Uani 1.00 1 d . . .
C(33) C 0.5604(1) 0.0780(1) -0.60486(6) 0.0161(4) Uani 1.00 1 d . . .
C(34) C 1.0451(2) -1.3622(1) -0.90023(7) 0.0185(4) Uani 1.00 1 d . . .
C(35) C 1.1647(1) -1.2058(1) -0.96209(6) 0.0180(4) Uani 1.00 1 d . . .
C(36) C 1.2737(1) -0.4408(1) -0.69221(7) 0.0174(4) Uani 1.00 1 d . . .
C(37) C 1.3350(2) -0.3612(2) -0.66346(7) 0.0219(4) Uani 1.00 1 d . . .
C(38) C 1.2130(2) -0.9341(2) -0.69699(7) 0.0203(4) Uani 1.00 1 d . . .
C(39) C 0.6085(1) -0.1257(1) -0.58380(6) 0.0138(3) Uani 1.00 1 d . . .
C(41) C 0.6611(1) -0.4524(1) -0.48707(6) 0.0160(4) Uani 1.00 1 d . . .
C(42) C 1.3913(2) -0.6381(2) -0.98772(8) 0.0280(5) Uani 1.00 1 d . . .
C(43) C 0.8341(2) -0.7825(2) -0.86066(7) 0.0226(4) Uani 1.00 1 d . . .
C(44) C 1.1127(1) -0.4341(1) -0.63398(6) 0.0168(4) Uani 1.00 1 d . . .
C(45) C 0.5611(1) 0.1963(1) -0.59486(7) 0.0192(4) Uani 1.00 1 d . . .
C(46) C 1.1965(1) -0.9663(1) -0.93154(6) 0.0140(4) Uani 1.00 1 d . . .
C(47) C 0.6706(1) -0.6660(1) -0.83002(6) 0.0144(3) Uani 1.00 1 d . . .
C(48) C 1.1023(1) -1.1663(1) -0.92123(6) 0.0148(3) Uani 1.00 1 d . . .
C(49) C 1.0404(1) -1.2442(1) -0.89063(6) 0.0165(4) Uani 1.00 1 d . . .
C(50) C 1.2476(2) -1.0513(2) -0.69545(8) 0.0257(5) Uani 1.00 1 d . . .
C(52) C 0.7017(1) -0.2022(1) -0.55824(6) 0.0135(3) Uani 1.00 1 d . . .
C(53) C 0.6139(1) 0.2360(1) -0.55166(7) 0.0187(4) Uani 1.00 1 d . . .
C(54) C 1.1911(2) -1.1336(2) -0.72442(8) 0.0291(5) Uani 1.00 1 d . . .
C(55) C 0.6256(1) -0.5811(1) -0.79105(6) 0.0169(4) Uani 1.00 1 d . . .
C(56) C 0.6425(2) -0.8038(2) -0.89724(7) 0.0236(4) Uani 1.00 1 d . . .
C(57) C 1.1099(2) -1.4011(1) -0.94061(7) 0.0205(4) Uani 1.00 1 d . . .
C(58) C 0.6708(1) 0.0397(1) -0.52810(6) 0.0166(4) Uani 1.00 1 d . . .
C(59) C 0.6683(1) 0.1585(1) -0.51848(6) 0.0182(4) Uani 1.00 1 d . . .
C(60) C 1.1582(1) -0.7075(1) -0.99721(6) 0.0156(4) Uani 1.00 1 d . . .
C(61) C 0.6590(2) -0.0524(2) -0.74050(8) 0.0259(4) Uani 1.00 1 d . . .
C(62) C 1.1193(1) -0.6979(1) -0.69147(6) 0.0152(4) Uani 1.00 1 d . . .
C(63) C 1.3157(1) -0.9982(1) -0.90887(7) 0.0169(4) Uani 1.00 1 d . . .
C(64) C 0.7092(2) -0.5253(1) -0.45139(6) 0.0200(4) Uani 1.00 1 d . . .
C(65) C 1.2837(2) -0.3174(1) -0.62011(7) 0.0208(4) Uani 1.00 1 d . . .
C(66) C 0.6235(2) -0.1659(2) -0.73566(7) 0.0218(4) Uani 1.00 1 d . . .
C(67) C 1.1696(2) -1.3241(2) -0.97171(7) 0.0213(4) Uani 1.00 1 d . . .
C(68) C 1.3238(2) -0.5946(2) -1.02669(7) 0.0211(4) Uani 1.00 1 d . . .
C(69) C 1.3421(2) -0.7151(2) -0.95342(7) 0.0225(4) Uani 1.00 1 d . . .
C(70) C 0.7190(2) -0.4207(1) -0.84347(7) 0.0194(4) Uani 1.00 1 d . . .
C(71) C 0.7895(1) -0.6991(2) -0.82784(7) 0.0205(4) Uani 1.00 1 d . . .
C(72) C 0.8892(2) -0.5293(2) -0.49721(9) 0.0296(5) Uani 1.00 1 d . . .
C(73) C 1.1981(1) -0.8050(1) -0.86716(6) 0.0172(4) Uani 1.00 1 d . . .
C(74) C 1.2274(2) -1.1234(2) -0.99692(7) 0.0235(4) Uani 1.00 1 d . . .
C(75) C 1.0493(2) -0.7220(1) -0.64342(7) 0.0217(4) Uani 1.00 1 d . . .
C(76) C 0.8232(1) -0.1778(1) -0.58073(6) 0.0144(3) Uani 1.00 1 d . . .
C(77) C 0.7151(2) -0.2941(2) -0.86107(6) 0.0210(4) Uani 1.00 1 d . . .
C(78) C 1.0982(1) -0.5691(1) -0.70937(6) 0.0150(4) Uani 1.00 1 d . . .
C(79) C 1.2510(1) -0.7214(1) -0.68220(7) 0.0196(4) Uani 1.00 1 d . . .
C(80) C 0.6984(1) -0.2121(2) -0.81881(6) 0.0185(4) Uani 1.00 1 d . . .
C(81) C 0.7596(2) -0.8351(1) -0.89458(6) 0.0186(4) Uani 1.00 1 d . . .
C(82) C 1.1207(1) -0.9044(1) -0.72931(6) 0.0163(4) Uani 1.00 1 d . . .
C(83) C 1.0985(1) -1.0411(1) -0.90812(6) 0.0131(3) Uani 1.00 1 d . . .
C(84) C 0.8409(2) -0.4547(2) -0.53269(7) 0.0252(4) Uani 1.00 1 d . . .
C(85) C 0.5976(2) -0.7186(2) -0.86455(8) 0.0240(4) Uani 1.00 1 d . . .
C(86) C 1.1729(2) -0.3515(1) -0.60604(7) 0.0183(4) Uani 1.00 1 d . . .
C(87) C 0.5012(2) -0.4369(1) -0.84148(6) 0.0189(4) Uani 1.00 1 d . . .
C(89) C 1.0658(2) -0.9863(2) -0.75921(7) 0.0212(4) Uani 1.00 1 d . . .
C(90) C 0.8251(2) -0.5641(2) -0.45605(7) 0.0230(4) Uani 1.00 1 d . . .
C(91) C 0.7148(2) -0.0167(2) -0.78481(7) 0.0247(4) Uani 1.00 1 d . . .
C(92) C 0.9667(1) -0.5427(1) -0.71305(7) 0.0194(4) Uani 1.00 1 d . . .
C(93) C 0.9204(2) -0.1177(2) -0.65462(8) 0.0300(5) Uani 1.00 1 d . . .
C(94) C 1.4139(2) -1.0625(2) -0.83571(9) 0.0354(6) Uani 1.00 1 d . . .
C(95) C 1.2733(2) -0.8461(1) -0.66506(8) 0.0246(4) Uani 1.00 1 d . . .
C(96) C 0.6937(2) -0.3729(1) -0.61930(6) 0.0165(4) Uani 1.00 1 d . . .
C(97) C 0.3078(2) -0.3595(2) -0.84043(9) 0.0342(5) Uani 1.00 1 d . . .
C(98) C 0.7320(2) -0.0422(2) -0.49311(7) 0.0213(4) Uani 1.00 1 d . . .
C(100) C 0.7354(2) -0.0969(2) -0.82272(7) 0.0245(4) Uani 1.00 1 d . . .
C(101) C 1.2069(2) -0.6304(1) -1.03146(6) 0.0184(4) Uani 1.00 1 d . . .
C(102) C 1.1013(2) -1.1024(2) -0.75690(7) 0.0267(5) Uani 1.00 1 d . . .
C(103) C 0.5102(2) -0.6243(2) -0.76793(8) 0.0285(5) Uani 1.00 1 d . . .
C(104) C 0.8777(2) -0.8002(2) -0.6090(1) 0.0401(6) Uani 1.00 1 d . . .
H(1) H 0.5232 0.0499 -0.6343 0.018 Uiso 1.00 1 c R . .
H(2) H 1.0040 -1.4152 -0.8795 0.023 Uiso 1.00 1 c R . .
H(3) H 1.3080 -0.4694 -0.7222 0.020 Uiso 1.00 1 c R . .
H(4) H 1.4116 -0.3373 -0.6732 0.027 Uiso 1.00 1 c R . .
H(5) H 0.5819 -0.4276 -0.4834 0.019 Uiso 1.00 1 c R . .
H(6) H 1.4707 -0.6138 -0.9839 0.034 Uiso 1.00 1 c R . .
H(7) H 0.9148 -0.8036 -0.8591 0.027 Uiso 1.00 1 c R . .
H(8) H 1.0369 -0.4591 -0.6236 0.020 Uiso 1.00 1 c R . .
H(9) H 0.5249 0.2488 -0.6174 0.023 Uiso 1.00 1 c R . .
H(10) H 0.9961 -1.2162 -0.8630 0.020 Uiso 1.00 1 c R . .
H(11) H 1.3106 -1.0739 -0.6742 0.030 Uiso 1.00 1 c R . .
H(12) H 0.6139 0.3165 -0.5444 0.023 Uiso 1.00 1 c R . .
H(13) H 1.2146 -1.2124 -0.7223 0.034 Uiso 1.00 1 c R . .
H(14) H 0.5917 -0.8393 -0.9209 0.028 Uiso 1.00 1 c R . .
H(15) H 1.1140 -1.4817 -0.9474 0.023 Uiso 1.00 1 c R . .
H(16) H 0.7038 0.1870 -0.4888 0.022 Uiso 1.00 1 c R . .
H(17) H 1.0781 -0.7298 -1.0005 0.020 Uiso 1.00 1 c R . .
H(18) H 0.6453 0.0015 -0.7143 0.031 Uiso 1.00 1 c R . .
H(19) H 0.6633 -0.5499 -0.4237 0.024 Uiso 1.00 1 c R . .
H(20) H 1.3253 -0.2628 -0.6003 0.026 Uiso 1.00 1 c R . .
H(21) H 0.5854 -0.1901 -0.7058 0.026 Uiso 1.00 1 c R . .
H(22) H 1.2137 -1.3526 -0.9993 0.025 Uiso 1.00 1 c R . .
H(23) H 1.3571 -0.5426 -1.0503 0.026 Uiso 1.00 1 c R . .
H(24) H 1.3889 -0.7438 -0.9267 0.028 Uiso 1.00 1 c R . .
H(25) H 0.8408 -0.6635 -0.8044 0.025 Uiso 1.00 1 c R . .
H(26) H 0.9675 -0.5566 -0.5013 0.036 Uiso 1.00 1 c R . .
H(27) H 0.7894 -0.8929 -0.9164 0.024 Uiso 1.00 1 c R . .
H(28) H 0.8869 -0.4303 -0.5604 0.031 Uiso 1.00 1 c R . .
H(29) H 0.5173 -0.6964 -0.8666 0.028 Uiso 1.00 1 c R . .
H(30) H 1.1372 -0.3196 -0.5770 0.023 Uiso 1.00 1 c R . .
H(31) H 1.0046 -0.9640 -0.7814 0.025 Uiso 1.00 1 c R . .
H(32) H 0.8589 -0.6133 -0.4315 0.028 Uiso 1.00 1 c R . .
H(33) H 0.7387 0.0615 -0.7888 0.029 Uiso 1.00 1 c R . .
H(34) H 0.7754 -0.0726 -0.8521 0.030 Uiso 1.00 1 c R . .
H(35) H 1.1601 -0.6014 -1.0581 0.022 Uiso 1.00 1 c R . .
H(36) H 1.0636 -1.1591 -0.7770 0.032 Uiso 1.00 1 c R . .
H(37) H 1.1203 -0.9806 -1.0012 0.023 Uiso 1.00 1 c R . .
H(38) H 1.2524 -0.9479 -1.0042 0.024 Uiso 1.00 1 c R . .
H(39) H 0.7893 -0.4321 -0.8249 0.023 Uiso 1.00 1 c R . .
H(40) H 0.7193 -0.4697 -0.8720 0.023 Uiso 1.00 1 c R . .
H(41) H 1.2798 -0.8176 -0.8619 0.021 Uiso 1.00 1 c R . .
H(42) H 1.1542 -0.8541 -0.8456 0.021 Uiso 1.00 1 c R . .
H(43) H 1.2069 -1.1422 -1.0304 0.027 Uiso 1.00 1 c R . .
H(44) H 1.3098 -1.1326 -0.9925 0.028 Uiso 1.00 1 c R . .
H(45) H 0.7867 -0.2761 -0.8777 0.025 Uiso 1.00 1 c R . .
H(46) H 0.6513 -0.2856 -0.8837 0.025 Uiso 1.00 1 c R . .
H(47) H 1.2937 -0.7078 -0.7122 0.024 Uiso 1.00 1 c R . .
H(48) H 1.2778 -0.6700 -0.6569 0.024 Uiso 1.00 1 c R . .
H(49) H 0.9334 -0.5430 -0.6805 0.023 Uiso 1.00 1 c R . .
H(50) H 0.9291 -0.5998 -0.7330 0.023 Uiso 1.00 1 c R . .
H(51) H 1.2458 -0.8541 -0.6317 0.029 Uiso 1.00 1 c R . .
H(52) H 1.3555 -0.8603 -0.6660 0.030 Uiso 1.00 1 c R . .
H(53) H 0.4496 -0.6227 -0.7924 0.034 Uiso 1.00 1 c R . .
H(54) H 0.4895 -0.5754 -0.7408 0.033 Uiso 1.00 1 c R . .
H(55) H 0.6254 -0.1850 -0.4889 0.022 Uiso 1.00 1 c R . .
H(56) H 0.7577 -0.2169 -0.4853 0.022 Uiso 1.00 1 c R . .
H(57) H 0.7100 -0.0228 -0.4599 0.025 Uiso 1.00 1 c R . .
H(58) H 0.8146 -0.0329 -0.4969 0.026 Uiso 1.00 1 c R . .
H(59) H 1.0854 -0.8253 -0.9247 0.016 Uiso 1.00 1 c R . .
H(60) H 0.5865 -0.3389 -0.5605 0.016 Uiso 1.00 1 c R . .
H(61) H 0.6820 -0.5797 -0.7648 0.020 Uiso 1.00 1 c R . .
H(62) H 0.7758 -0.3696 -0.6258 0.020 Uiso 1.00 1 c R . .
H(63) H 0.6535 -0.3233 -0.6419 0.019 Uiso 1.00 1 c R . .
H(64) H 0.9450 -0.0401 -0.6491 0.036 Uiso 1.00 1 c R . .
H(65) H 0.9076 -0.1297 -0.6893 0.037 Uiso 1.00 1 c R . .
H(66) H 0.9792 -0.1693 -0.6428 0.036 Uiso 1.00 1 c R . .
H(67) H 1.4380 -1.1399 -0.8418 0.043 Uiso 1.00 1 c R . .
H(68) H 1.4023 -1.0515 -0.8008 0.043 Uiso 1.00 1 c R . .
H(69) H 1.4730 -1.0108 -0.8472 0.043 Uiso 1.00 1 c R . .
H(70) H 0.3115 -0.2871 -0.8571 0.043 Uiso 1.00 1 c R . .
H(71) H 0.2453 -0.3585 -0.8168 0.041 Uiso 1.00 1 c R . .
H(72) H 0.2946 -0.4192 -0.8642 0.041 Uiso 1.00 1 c R . .
H(73) H 0.8985 -0.8735 -0.5956 0.048 Uiso 1.00 1 c R . .
H(74) H 0.7972 -0.8007 -0.6186 0.049 Uiso 1.00 1 c R . .
H(75) H 0.8905 -0.7420 -0.5845 0.049 Uiso 1.00 1 c R . .
H(76) H 1.1294 -0.5632 -0.7422 0.018 Uiso 1.00 1 c R . .

loop_
_atom_type_symbol
_atom_type_description
_atom_type_scat_dispersion_real
_atom_type_scat_dispersion_imag
_atom_type_scat_source
C C 0.003 0.002
;
International Tables for Crystallography
(1992, Vol. C, Tables 4.2.6.8 and 6.1.1.4)
;
H H 0.000 0.000
;
International Tables for Crystallography
(1992, Vol. C, Table 6.1.1.4)
;
O O 0.011 0.006
;
International Tables for Crystallography
(1992, Vol. C, Tables 4.2.6.8 and 6.1.1.4)
;
N N 0.006 0.003
;
International Tables for Crystallography
(1992, Vol. C, Tables 4.2.6.8 and 6.1.1.4)
;
